data_2209426
loop_
_publ_author_name
'Hostetler, Katherine J.'
'Poole, James S.'
'Fanwick, Phillip E.'

_publ_section_title
;4-{[3,5-Bis(methoxycarbonyl)-4,5-dihydro-1<i>H</i>-pyrazol-5-yl]methylamino}pyridine
 1-oxide monohydrate
;
_journal_coeditor_code BV2013
_journal_issue 7
_journal_name_full 'Acta Crystallographica Section E'
_journal_page_first o3015
_journal_page_last o3016
_journal_paper_doi 10.1107/S1600536806021970
_journal_volume 62
_journal_year 2006
_chemical_formula_iupac 'C13 H16 N4 O5, H2 O1'
_chemical_formula_moiety 'C13 H16 N4 O5, H2 O1'
_chemical_formula_sum 'C13 H18 N4 O6'
_chemical_formula_weight 326.31
_chemical_name_systematic
;4-{[3,5-Bis(methoxycarbonyl)-4,5-dihydro-1H-pyrazol-5-yl)]methylamino}pyridine
1-oxide
 monohydrate
;
_space_group_IT_number 2
_symmetry_cell_setting triclinic
_symmetry_space_group_name_Hall '-P 1'
_symmetry_space_group_name_H-M 'P -1'
_atom_type_scat_source 'International Tables for Crystallography (Vol C)'
_cell_angle_alpha 104.435(6)
_cell_angle_beta 94.885(6)
_cell_angle_gamma 103.676(6)
_cell_formula_units_Z 2
_cell_length_a 6.0678(7)
_cell_length_b 8.7476(9)
_cell_length_c 15.0449(18)
_cell_measurement_reflns_used 8766
_cell_measurement_temperature 150
_cell_measurement_theta_max 27
_cell_measurement_theta_min 2
_cell_volume 742.57(15)
_computing_cell_refinement 'DENZO/SCALEPACK (Otwinowski & Minor, 1997)'
_computing_data_collection 'COLLECT (Nonius, 1998)'
_computing_data_reduction DENZO/SCALEPACK
_computing_molecular_graphics 'ORTEPII (Johnson, 1976) and PLATON (Spek, 2003)'
_computing_publication_material 'Please supply'
_computing_structure_refinement 'SHELXL97 (Sheldrick, 1997)'
_computing_structure_solution 'SIR2002 (Burla <i>et al.</i>,  2003)'
_diffrn_ambient_temperature 150
_diffrn_measured_fraction_theta_full 0.9841
_diffrn_measured_fraction_theta_max 0.9163
_diffrn_measurement_device_type 'Nonius KappaCCD'
_diffrn_measurement_method \w
_diffrn_radiation_monochromator 'graphite 002'
_diffrn_radiation_type MO-K\a
_diffrn_radiation_wavelength 0.71073
_diffrn_reflns_av_R_equivalents 0.029
_diffrn_reflns_limit_h_max 7
_diffrn_reflns_limit_h_min 0
_diffrn_reflns_limit_k_max 11
_diffrn_reflns_limit_k_min -11
_diffrn_reflns_limit_l_max 19
_diffrn_reflns_limit_l_min -19
_diffrn_reflns_number 8766
_diffrn_reflns_theta_full 27.83
_diffrn_reflns_theta_max 27.83
_diffrn_reflns_theta_min 2.49
_diffrn_standards_number 0
_exptl_absorpt_coefficient_mu 0.109
_exptl_absorpt_correction_T_max 0.9691
_exptl_absorpt_correction_T_min 0.9360
_exptl_absorpt_correction_type multi-scan
_exptl_absorpt_process_details '(Otwinowski & Minor, 1997)'
_exptl_crystal_colour colourless
_exptl_crystal_density_diffrn 1.459
_exptl_crystal_density_method 'not measured'
_exptl_crystal_description chunk
_exptl_crystal_F_000 344
_exptl_crystal_size_max 0.40
_exptl_crystal_size_mid 0.35
_exptl_crystal_size_min 0.29
_refine_diff_density_max 0.47
_refine_diff_density_min -0.24
_refine_ls_extinction_method none
_refine_ls_goodness_of_fit_ref 1.076
_refine_ls_hydrogen_treatment refall
_refine_ls_matrix_type full
_refine_ls_number_parameters 280
_refine_ls_number_reflns 2559
_refine_ls_number_restraints 0
_refine_ls_R_factor_all 0.064
_refine_ls_R_factor_gt 0.046
_refine_ls_shift/su_max 0.000
_refine_ls_structure_factor_coef Fsqd
_refine_ls_weighting_details 'w = 1/[\s^2^(Fo^2^)+(0.0806P)^2^] where P=(Fo^2^+2Fc^2^)/3'
_refine_ls_weighting_scheme calc
_refine_ls_wR_factor_gt 0.122
_refine_ls_wR_factor_ref 0.131
_reflns_number_gt 1906
_reflns_number_total 2559
_reflns_threshold_expression I>2.0\s(I)
_cod_data_source_file bv2013.cif
_cod_data_source_block I
_cod_depositor_comments
;
The following automatic conversions were performed:
'_refine_ls_weighting_scheme' value 'calc ' changed to 'calc' according to
'/home/saulius/struct/CIF-dictionaries/cif_core.dic' dictionary named
'cif_core.dic' version 2.4.1 from 2010-06-29.

Automatic conversion script
Id: cif_fix_enum 1527 2010-12-29 10:47:43Z saulius 

The following automatic conversions were performed:

'_refine_ls_weighting_scheme' value 'calc ' changed to 'calc'
according to /home/saulius/struct/CIF-dictionaries/cif_core.dic
dictionary named 'cif_core.dic' version 2.4.1 from 2010-06-29.

Automatic conversion script
Id: cif_fix_values 1715 2011-07-08 13:25:40Z adriana 
;
_cod_database_code 2209426
_cod_database_fobs_code 2209426

loop_
_symmetry_equiv_pos_as_xyz
'x, y, z'
'-x, -y, -z'

loop_
_atom_site_type_symbol
_atom_site_label
_atom_site_fract_x
_atom_site_fract_y
_atom_site_fract_z
_atom_site_U_iso_or_equiv
_atom_site_adp_type
_atom_site_calc_flag
_atom_site_occupancy
O O(1) 0.3739(3) 0.92493(17) 0.61361(10) 0.0353(4) Uani d 1
O O(1W) 0.6188(3) 0.8263(2) 0.47558(13) 0.0358(4) Uani d 1
O O(91) -0.3029(3) -0.0054(2) 0.83549(11) 0.0396(4) Uani d 1
O O(92) 0.0516(2) 0.05867(17) 0.79991(10) 0.0297(4) Uani d 1
O O(121) -0.1487(3) 0.69967(18) 0.96714(10) 0.0353(4) Uani d 1
O O(122) -0.5292(3) 0.62268(18) 0.91620(11) 0.0365(4) Uani d 1
N N(1) 0.2422(3) 0.7822(2) 0.62159(12) 0.0274(4) Uani d 1
N N(7) -0.1541(3) 0.3372(2) 0.63695(13) 0.0301(4) Uani d 1
N N(10) -0.4357(3) 0.2115(2) 0.75419(14) 0.0358(5) Uani d 1
N N(11) -0.4930(3) 0.3438(2) 0.80260(12) 0.0300(5) Uani d 1
C C(2) 0.3380(4) 0.6909(3) 0.66583(15) 0.0283(5) Uani d 1
C C(3) 0.2142(4) 0.5445(3) 0.67368(15) 0.0273(5) Uani d 1
C C(4) -0.0204(3) 0.4838(2) 0.63575(13) 0.0244(5) Uani d 1
C C(5) -0.1150(4) 0.5846(3) 0.59284(14) 0.0272(5) Uani d 1
C C(6) 0.0174(4) 0.7298(3) 0.58598(14) 0.0279(5) Uani d 1
C C(8) -0.0880(4) 0.2203(3) 0.67996(15) 0.0262(5) Uani d 1
C C(9) -0.1877(3) 0.2231(2) 0.77078(14) 0.0265(5) Uani d 1
C C(12) -0.3076(3) 0.4467(2) 0.85505(14) 0.0249(5) Uani d 1
C C(13) -0.0975(4) 0.3877(3) 0.84731(17) 0.0326(6) Uani d 1
C C(91) -0.1571(3) 0.0796(3) 0.80603(14) 0.0266(5) Uani d 1
C C(93) 0.1021(4) -0.0683(3) 0.83872(18) 0.0336(6) Uani d 1
C C(121) -0.3188(4) 0.6015(3) 0.91833(15) 0.0286(5) Uani d 1
C C(123) -0.5433(5) 0.7740(3) 0.97963(18) 0.0351(6) Uani d 1
H H(2) 0.490(4) 0.738(3) 0.6911(15) 0.031(6) Uiso d 1
H H(3) 0.296(4) 0.487(2) 0.7035(14) 0.026(5) Uiso d 1
H H(5) -0.284(4) 0.552(3) 0.5656(16) 0.036(6) Uiso d 1
H H(6) -0.026(3) 0.803(2) 0.5573(14) 0.020(5) Uiso d 1
H H(7) -0.296(5) 0.312(3) 0.6130(17) 0.041(7) Uiso d 1
H H(10) -0.560(5) 0.111(4) 0.717(2) 0.078(10) Uiso d 1
H H(81) -0.157(4) 0.112(3) 0.6336(16) 0.037(6) Uiso d 1
H H(82) 0.066(4) 0.244(3) 0.6918(15) 0.025(6) Uiso d 1
H H(131) 0.045(4) 0.437(3) 0.8300(15) 0.029(6) Uiso d 1
H H(132) -0.042(4) 0.372(3) 0.9028(18) 0.036(6) Uiso d 1
H H(1W1) 0.550(5) 0.863(4) 0.520(2) 0.061(10) Uiso d 1
H H(1W2) 0.670(6) 0.902(4) 0.458(2) 0.067(11) Uiso d 1
H H(231) -0.472(4) 0.786(3) 1.0431(18) 0.038(6) Uiso d 1
H H(232) -0.461(4) 0.867(3) 0.9631(15) 0.033(6) Uiso d 1
H H(233) -0.703(5) 0.756(3) 0.9738(19) 0.057(8) Uiso d 1
H H(931) 0.095(4) -0.049(3) 0.9083(16) 0.037(6) Uiso d 1
H H(932) 0.260(4) -0.062(3) 0.8374(15) 0.029(6) Uiso d 1
H H(933) -0.004(4) -0.175(3) 0.8020(16) 0.033(6) Uiso d 1

loop_
_atom_site_aniso_label
_atom_site_aniso_U_11
_atom_site_aniso_U_22
_atom_site_aniso_U_33
_atom_site_aniso_U_12
_atom_site_aniso_U_13
_atom_site_aniso_U_23
O(1) 0.0459(10) 0.0199(7) 0.0359(9) -0.0021(7) 0.0073(7) 0.0100(6)
O(1W) 0.0330(10) 0.0362(10) 0.0379(10) 0.0074(8) 0.0010(8) 0.0134(8)
O(91) 0.0267(9) 0.0483(10) 0.0497(10) 0.0055(8) 0.0119(8) 0.0267(8)
O(92) 0.0251(8) 0.0311(8) 0.0388(9) 0.0077(7) 0.0093(7) 0.0185(7)
O(121) 0.0335(9) 0.0320(8) 0.0362(9) 0.0044(7) -0.0008(7) 0.0078(7)
O(122) 0.0285(9) 0.0330(9) 0.0450(10) 0.0083(7) 0.0035(7) 0.0060(7)
N(1) 0.0342(11) 0.0215(9) 0.0255(9) 0.0033(8) 0.0055(8) 0.0085(7)
N(7) 0.0233(10) 0.0290(10) 0.0357(11) -0.0007(8) -0.0030(9) 0.0144(8)
N(10) 0.0256(11) 0.0353(11) 0.0426(11) 0.0108(9) 0.0028(9) 0.0026(9)
N(11) 0.0303(10) 0.0269(9) 0.0328(10) 0.0052(8) 0.0017(8) 0.0115(8)
C(2) 0.0255(12) 0.0266(11) 0.0310(12) 0.0037(10) 0.0007(10) 0.0090(9)
C(3) 0.0277(12) 0.0241(11) 0.0299(12) 0.0067(10) 0.0003(9) 0.0088(9)
C(4) 0.0265(11) 0.0226(10) 0.0221(11) 0.0042(9) 0.0022(9) 0.0052(8)
C(5) 0.0284(12) 0.0278(11) 0.0241(11) 0.0071(10) 0.0000(9) 0.0066(9)
C(6) 0.0347(13) 0.0256(11) 0.0240(11) 0.0098(10) 0.0013(9) 0.0076(9)
C(8) 0.0247(13) 0.0225(11) 0.0299(12) 0.0015(9) 0.0019(10) 0.0096(9)
C(9) 0.0243(11) 0.0265(11) 0.0274(11) 0.0058(9) 0.0028(9) 0.0061(9)
C(12) 0.0261(11) 0.0245(11) 0.0257(11) 0.0062(9) 0.0038(9) 0.0106(9)
C(13) 0.0297(13) 0.0347(13) 0.0298(13) 0.0057(11) -0.0002(11) 0.0066(10)
C(91) 0.0241(12) 0.0304(11) 0.0231(11) 0.0047(10) 0.0026(9) 0.0063(9)
C(93) 0.0328(14) 0.0346(14) 0.0409(15) 0.0130(12) 0.0068(11) 0.0199(11)
C(121) 0.0291(12) 0.0299(12) 0.0313(12) 0.0068(10) 0.0053(10) 0.0171(10)
C(123) 0.0398(15) 0.0270(13) 0.0412(15) 0.0128(12) 0.0143(12) 0.0082(11)

loop_
_atom_type_symbol
O
N
C
H

loop_
_geom_angle_atom_site_label_1
_geom_angle_atom_site_label_2
_geom_angle_atom_site_label_3
_geom_angle
H(1W1) O(1W) H(1W2) 105(3)
C(91) O(92) C(93) 115.16(17)
C(121) O(122) C(123) 114.36(18)
C(6) N(1) O(1) 120.82(17)
C(6) N(1) C(2) 119.67(19)
O(1) N(1) C(2) 119.50(18)
C(4) N(7) C(8) 126.94(19)
C(4) N(7) H(7) 117.5(17)
C(8) N(7) H(7) 115.4(17)
N(11) N(10) C(9) 113.87(18)
N(11) N(10) H(10) 119.9(17)
C(9) N(10) H(10) 125.9(17)
C(12) N(11) N(10) 108.36(17)
N(1) C(2) C(3) 121.8(2)
N(1) C(2) H(2) 114.2(14)
C(3) C(2) H(2) 124.0(14)
C(2) C(3) C(4) 120.3(2)
C(2) C(3) H(3) 116.3(13)
C(4) C(3) H(3) 123.4(13)
N(7) C(4) C(5) 119.44(19)
N(7) C(4) C(3) 124.39(19)
C(5) C(4) C(3) 116.17(19)
C(6) C(5) C(4) 121.2(2)
C(6) C(5) H(5) 117.4(13)
C(4) C(5) H(5) 121.4(13)
N(1) C(6) C(5) 120.9(2)
N(1) C(6) H(6) 111.2(13)
C(5) C(6) H(6) 128.0(13)
N(7) C(8) C(9) 110.97(17)
N(7) C(8) H(81) 104.6(13)
C(9) C(8) H(81) 109.6(14)
N(7) C(8) H(82) 109.5(14)
C(9) C(8) H(82) 109.6(14)
H(81) C(8) H(82) 112.5(18)
N(10) C(9) C(91) 108.65(17)
N(10) C(9) C(8) 109.51(17)
C(91) C(9) C(8) 110.79(16)
N(10) C(9) C(13) 101.45(15)
C(91) C(9) C(13) 111.65(17)
C(8) C(9) C(13) 114.28(18)
N(11) C(12) C(121) 120.68(18)
N(11) C(12) C(13) 114.16(17)
C(121) C(12) C(13) 125.09(19)
C(12) C(13) C(9) 101.95(17)
C(12) C(13) H(131) 129.1(13)
C(9) C(13) H(131) 103.4(13)
C(12) C(13) H(132) 111.2(14)
C(9) C(13) H(132) 111.3(14)
H(131) C(13) H(132) 99(2)
O(91) C(91) O(92) 123.88(19)
O(91) C(91) C(9) 124.69(18)
O(92) C(91) C(9) 111.43(17)
O(92) C(93) H(931) 114.9(12)
O(92) C(93) H(932) 107.1(13)
H(931) C(93) H(932) 101.3(18)
O(92) C(93) H(933) 107.9(13)
H(931) C(93) H(933) 111.1(19)
H(932) C(93) H(933) 114.6(18)
O(121) C(121) O(122) 124.30(19)
O(121) C(121) C(12) 121.89(19)
O(122) C(121) C(12) 113.81(19)
O(122) C(123) H(231) 110.7(13)
O(122) C(123) H(232) 111.6(13)
H(231) C(123) H(232) 106(2)
O(122) C(123) H(233) 100.0(17)
H(231) C(123) H(233) 113(2)
H(232) C(123) H(233) 116(2)

loop_
_geom_bond_atom_site_label_1
_geom_bond_atom_site_label_2
_geom_bond_distance
O(1) N(1) 1.353(2)
O(1W) H(1W1) 0.85(3)
O(1W) H(1W2) 0.78(4)
O(91) C(91) 1.205(3)
O(92) C(91) 1.329(2)
O(92) C(93) 1.457(3)
O(121) C(121) 1.217(3)
O(122) C(121) 1.331(3)
O(122) C(123) 1.452(3)
N(1) C(6) 1.347(3)
N(1) C(2) 1.356(3)
N(7) C(4) 1.351(3)
N(7) C(8) 1.451(3)
N(7) H(7) 0.86(3)
N(10) N(11) 1.343(3)
N(10) C(9) 1.479(3)
N(10) H(10) 1.02(3)
N(11) C(12) 1.309(3)
C(2) C(3) 1.362(3)
C(2) H(2) 0.92(2)
C(3) C(4) 1.410(3)
C(3) H(3) 0.94(2)
C(4) C(5) 1.409(3)
C(5) C(6) 1.366(3)
C(5) H(5) 1.02(2)
C(6) H(6) 0.93(2)
C(8) C(9) 1.538(3)
C(8) H(81) 1.00(2)
C(8) H(82) 0.90(2)
C(9) C(91) 1.522(3)
C(9) C(13) 1.547(3)
C(12) C(121) 1.468(3)
C(12) C(13) 1.487(3)
C(13) H(131) 0.96(2)
C(13) H(132) 0.93(3)
C(93) H(931) 1.02(2)
C(93) H(932) 0.95(2)
C(93) H(933) 0.99(3)
C(123) H(231) 0.99(3)
C(123) H(232) 0.95(3)
C(123) H(233) 0.94(3)

loop_
_geom_hbond_atom_site_label_D
_geom_hbond_atom_site_label_H
_geom_hbond_atom_site_label_A
_geom_hbond_site_symmetry_A
_geom_hbond_distance_DH
_geom_hbond_distance_HA
_geom_hbond_distance_DA
_geom_hbond_angle_DHA
N(7) H(7) O(1W) 2_566 0.86(3) 2.17(2) 2.989(4) 159(2)
N(10) H(10) O(1) 1_445 1.01(3) 1.88(3) 2.768(3) 144(3)
O(1W) H(1W1) O(1) . 0.85(3) 1.89(3) 2.739(3) 174(3)
O(1W) H(1W2) O(1) 2_676 0.78(4) 2.12(4) 2.821(3) 150(3)

loop_
_geom_torsion_atom_site_label_1
_geom_torsion_atom_site_label_2
_geom_torsion_atom_site_label_3
_geom_torsion_atom_site_label_4
_geom_torsion
C(9) N(10) N(11) C(12) -2.3(2)
C(6) N(1) C(2) C(3) 1.5(3)
O(1) N(1) C(2) C(3) -178.33(18)
N(1) C(2) C(3) C(4) -0.3(3)
C(8) N(7) C(4) C(5) -178.14(18)
C(8) N(7) C(4) C(3) 3.1(3)
C(2) C(3) C(4) N(7) 177.26(19)
C(2) C(3) C(4) C(5) -1.6(3)
N(7) C(4) C(5) C(6) -176.60(18)
C(3) C(4) C(5) C(6) 2.3(3)
O(1) N(1) C(6) C(5) 179.05(17)
C(2) N(1) C(6) C(5) -0.8(3)
C(4) C(5) C(6) N(1) -1.1(3)
C(4) N(7) C(8) C(9) 104.6(2)
N(11) N(10) C(9) C(91) 122.11(18)
N(11) N(10) C(9) C(8) -116.76(19)
N(11) N(10) C(9) C(13) 4.4(2)
N(7) C(8) C(9) N(10) 49.4(2)
N(7) C(8) C(9) C(91) 169.25(17)
N(7) C(8) C(9) C(13) -63.6(2)
N(10) N(11) C(12) C(121) -178.12(17)
N(10) N(11) C(12) C(13) -1.1(3)
N(11) C(12) C(13) C(9) 3.7(3)
C(121) C(12) C(13) C(9) -179.45(19)
N(10) C(9) C(13) C(12) -4.4(2)
C(91) C(9) C(13) C(12) -119.95(19)
C(8) C(9) C(13) C(12) 113.3(2)
C(93) O(92) C(91) O(91) -4.8(3)
C(93) O(92) C(91) C(9) 175.53(17)
N(10) C(9) C(91) O(91) -15.6(3)
C(8) C(9) C(91) O(91) -135.9(2)
C(13) C(9) C(91) O(91) 95.5(2)
N(10) C(9) C(91) O(92) 164.09(16)
C(8) C(9) C(91) O(92) 43.8(2)
C(13) C(9) C(91) O(92) -84.9(2)
C(123) O(122) C(121) O(121) -1.4(3)
C(123) O(122) C(121) C(12) 179.01(18)
N(11) C(12) C(121) O(121) -179.3(2)
C(13) C(12) C(121) O(121) 4.0(3)
N(11) C(12) C(121) O(122) 0.3(3)
C(13) C(12) C(121) O(122) -176.4(2)
